data_7107799
loop_
_publ_author_name
'Lei Chen'
'Ke Tan'
'Ya-Qian Lan'
'Shun-Li Li'
'Kui-Zhan Shao'
'Zhong-Min Su'

_publ_section_title
;
 Unusual microporous polycatenane-like metal-organic frameworks for the
 luminescent sensing of Ln3+ cations and rapid adsorption of iodine
;
_journal_name_full Chem.Commun.
_journal_page_first 5919
_journal_paper_doi 10.1039/c2cc31257c
_journal_volume 48
_journal_year 2012
_chemical_formula_moiety C39H35NO13Zn2.0.2(C3H7NO)
_chemical_formula_sum 'C39.63 H36.38 N1.19 O13.19 Zn2'
_chemical_formula_weight 870.94
_chemical_melting_point 315
_chemical_name_common IFMC-11
_chemical_name_systematic
;
?
;
_space_group_IT_number 88
_symmetry_cell_setting tetragonal
_symmetry_space_group_name_Hall '-I 4ad'
_symmetry_space_group_name_H-M 'I 41/a :2'
_atom_sites_solution_hydrogens geom
_atom_sites_solution_primary direct
_atom_sites_solution_secondary difmap
_audit_creation_method SHELXL-97
_cell_angle_alpha 90.00
_cell_angle_beta 90.00
_cell_angle_gamma 90.00
_cell_formula_units_Z 16
_cell_length_a 24.337(3)
_cell_length_b 24.337(3)
_cell_length_c 39.257(4)
_cell_measurement_reflns_used 125
_cell_measurement_temperature 293(2)
_cell_measurement_theta_max 27.48
_cell_measurement_theta_min 3.06
_cell_volume 23252(5)
_computing_cell_refinement SMART
_computing_data_collection 'SMART (Bruker, 1997)'
_computing_data_reduction 'SAINT (Bruker, 1999)'
_computing_molecular_graphics 'Diamond (Brandenburg and Putz, 2008)'
_computing_publication_material SHELXL-97
_computing_structure_refinement 'SHELXL-97 (Sheldrick, 2008)'
_computing_structure_solution 'SHELXS-97(Sheldrick, 2008)'
_diffrn_ambient_temperature 293(2)
_diffrn_measured_fraction_theta_full 0.994
_diffrn_measured_fraction_theta_max 0.985
_diffrn_measurement_device_type 'Bruker APEX CCD area-detector'
_diffrn_measurement_method '\w scans'
_diffrn_radiation_monochromator graphite
_diffrn_radiation_source 'fine-focus sealed tube'
_diffrn_radiation_type MoK\a
_diffrn_radiation_wavelength 0.71069
_diffrn_reflns_av_R_equivalents 0.0715
_diffrn_reflns_av_sigmaI/netI 0.0742
_diffrn_reflns_limit_h_max 31
_diffrn_reflns_limit_h_min -31
_diffrn_reflns_limit_k_max 31
_diffrn_reflns_limit_k_min -27
_diffrn_reflns_limit_l_max 50
_diffrn_reflns_limit_l_min -50
_diffrn_reflns_number 99484
_diffrn_reflns_theta_full 25.00
_diffrn_reflns_theta_max 27.48
_diffrn_reflns_theta_min 3.06
_diffrn_standards_decay_% 0
_diffrn_standards_interval_count 0
_diffrn_standards_interval_time 0
_diffrn_standards_number 0
_exptl_absorpt_coefficient_mu 0.870
_exptl_absorpt_correction_T_max 0.797
_exptl_absorpt_correction_T_min 0.777
_exptl_absorpt_correction_type multi-scan
_exptl_absorpt_process_details 'SADABS (Sheldrick, 1996)'
_exptl_crystal_colour yellow
_exptl_crystal_density_diffrn 0.995
_exptl_crystal_density_method 'not measured'
_exptl_crystal_description block
_exptl_crystal_F_000 7167
_exptl_crystal_size_max 0.29
_exptl_crystal_size_mid 0.28
_exptl_crystal_size_min 0.26
_platon_squeeze_details ' 0.2 DMF solvent molecule was removed by the SQUEEZE process'
_refine_diff_density_max 1.649
_refine_diff_density_min -0.979
_refine_diff_density_rms 0.135
_refine_ls_extinction_method none
_refine_ls_goodness_of_fit_ref 1.227
_refine_ls_hydrogen_treatment constr
_refine_ls_matrix_type full
_refine_ls_number_parameters 459
_refine_ls_number_reflns 13128
_refine_ls_number_restraints 19
_refine_ls_restrained_S_all 1.228
_refine_ls_R_factor_all 0.2642
_refine_ls_R_factor_gt 0.1497
_refine_ls_shift/su_max 0.001
_refine_ls_shift/su_mean 0.000
_refine_ls_structure_factor_coef Fsqd
_refine_ls_weighting_details 'calc w=1/[\s^2^(Fo^2^)+(0.2000P)^2^+0.0000P] where P=(Fo^2^+2Fc^2^)/3'
_refine_ls_weighting_scheme calc
_refine_ls_wR_factor_gt 0.3887
_refine_ls_wR_factor_ref 0.4431
_reflns_number_gt 4653
_reflns_number_total 13128
_reflns_threshold_expression >2sigma(I)
_cod_data_source_file c2cc31257c.txt
_cod_data_source_block IFMC-11
_cod_depositor_comments
;
The following automatic conversions were performed:

'_refine_ls_hydrogen_treatment' value 'CONSTR' changed to 'constr'
according to the built-in table from CIF Core dictionary named
'cif_core.dic' version 2.4.1 from 2010-06-29.

Automatic conversion script
Id: cif_fix_values 1715 2011-07-08 13:25:40Z adriana 
;
_cod_original_cell_volume 23252(4)
_cod_original_sg_symbol_H-M 'I 41/a'
_cod_database_code 7107799

loop_
_symmetry_equiv_pos_as_xyz
'x, y, z'
'-x, -y+1/2, z'
'-y+3/4, x+1/4, z+1/4'
'y+1/4, -x+1/4, z+1/4'
'x+1/2, y+1/2, z+1/2'
'-x+1/2, -y+1, z+1/2'
'-y+5/4, x+3/4, z+3/4'
'y+3/4, -x+3/4, z+3/4'
'-x, -y, -z'
'x, y-1/2, -z'
'y-3/4, -x-1/4, -z-1/4'
'-y-1/4, x-1/4, -z-1/4'
'-x+1/2, -y+1/2, -z+1/2'
'x+1/2, y, -z+1/2'
'y-1/4, -x+1/4, -z+1/4'
'-y+1/4, x+1/4, -z+1/4'

loop_
_atom_site_label
_atom_site_type_symbol
_atom_site_fract_x
_atom_site_fract_y
_atom_site_fract_z
_atom_site_U_iso_or_equiv
_atom_site_adp_type
_atom_site_occupancy
_atom_site_symmetry_multiplicity
_atom_site_calc_flag
_atom_site_refinement_flags
Zn1 Zn 0.52669(4) 0.63694(6) 0.83952(3) 0.1295(6) Uani 1 1 d .
Zn2 Zn 0.54541(6) 0.50542(6) 0.85141(3) 0.1461(7) Uani 1 1 d .
C1 C 0.5208(4) 0.5568(7) 0.7857(3) 0.133(4) Uani 1 1 d .
C2 C 0.5089(4) 0.5464(6) 0.7478(2) 0.133(4) Uani 1 1 d .
H2 H 0.5020 0.5769 0.7342 0.160 Uiso 1 1 calc R
C3 C 0.5077(4) 0.4981(5) 0.7330(2) 0.117(3) Uani 1 1 d .
H3 H 0.5153 0.4683 0.7470 0.140 Uiso 1 1 calc R
C4 C 0.4964(3) 0.4850(4) 0.69831(19) 0.100(2) Uani 1 1 d .
C5 C 0.5034(3) 0.4349(4) 0.6863(2) 0.100(2) Uani 1 1 d .
H5 H 0.5142 0.4077 0.7015 0.120 Uiso 1 1 calc R
C6 C 0.4958(4) 0.4198(4) 0.65263(19) 0.105(3) Uani 1 1 d .
H6 H 0.5011 0.3838 0.6454 0.126 Uiso 1 1 calc R
C7 C 0.4798(3) 0.4609(4) 0.62997(18) 0.092(2) Uani 1 1 d .
C8 C 0.4717(3) 0.5127(4) 0.64048(18) 0.095(2) Uani 1 1 d .
H8 H 0.4593 0.5395 0.6255 0.114 Uiso 1 1 calc R
C9 C 0.4825(3) 0.5252(4) 0.67461(19) 0.097(2) Uani 1 1 d .
H9 H 0.4802 0.5616 0.6817 0.116 Uiso 1 1 calc R
C10 C 0.4806(3) 0.3986(3) 0.58129(16) 0.0835(19) Uani 1 1 d .
H10A H 0.4557 0.3713 0.5905 0.100 Uiso 1 1 calc R
H10B H 0.5181 0.3872 0.5860 0.100 Uiso 1 1 calc R
C11 C 0.4720(3) 0.4048(3) 0.54371(17) 0.0819(19) Uani 1 1 d .
C12 C 0.4190(3) 0.4003(3) 0.52983(17) 0.0784(18) Uani 1 1 d .
C13 C 0.4107(3) 0.4060(3) 0.49543(19) 0.0818(19) Uani 1 1 d .
C14 C 0.4540(3) 0.4217(3) 0.47433(18) 0.091(2) Uani 1 1 d .
C15 C 0.5074(3) 0.4296(3) 0.48789(16) 0.0765(17) Uani 1 1 d .
C16 C 0.5160(3) 0.4197(3) 0.52294(17) 0.0791(18) Uani 1 1 d .
C17 C 0.5732(3) 0.4230(3) 0.53671(19) 0.097(2) Uani 1 1 d .
H17A H 0.5980 0.4335 0.5188 0.145 Uiso 1 1 calc R
H17B H 0.5839 0.3878 0.5455 0.145 Uiso 1 1 calc R
H17C H 0.5746 0.4498 0.5546 0.145 Uiso 1 1 calc R
C18 C 0.3697(3) 0.3874(3) 0.5531(2) 0.099(2) Uani 1 1 d .
H18A H 0.3822 0.3832 0.5761 0.148 Uiso 1 1 calc R
H18B H 0.3525 0.3540 0.5456 0.148 Uiso 1 1 calc R
H18C H 0.3437 0.4170 0.5519 0.148 Uiso 1 1 calc R
C19 C 0.4444(3) 0.4309(4) 0.43550(17) 0.111(3) Uani 1 1 d .
H19A H 0.4785 0.4410 0.4249 0.166 Uiso 1 1 calc R
H19B H 0.4181 0.4598 0.4323 0.166 Uiso 1 1 calc R
H19C H 0.4308 0.3977 0.4254 0.166 Uiso 1 1 calc R
C20 C 0.3555(3) 0.3950(3) 0.47973(19) 0.090(2) Uani 1 1 d .
H20A H 0.3596 0.3765 0.4580 0.108 Uiso 1 1 calc R
H20B H 0.3335 0.3720 0.4946 0.108 Uiso 1 1 calc R
C21 C 0.2801(3) 0.4480(4) 0.4573(2) 0.093(2) Uani 1 1 d .
C22 C 0.2537(4) 0.4033(5) 0.4493(3) 0.146(4) Uani 1 1 d .
H22 H 0.2683 0.3690 0.4546 0.176 Uiso 1 1 calc R
C23 C 0.2041(5) 0.4077(6) 0.4330(3) 0.158(5) Uani 1 1 d .
H23 H 0.1853 0.3754 0.4280 0.190 Uiso 1 1 calc R
C24 C 0.1823(4) 0.4522(6) 0.4242(2) 0.113(3) Uani 1 1 d .
C25 C 0.2088(5) 0.4990(6) 0.4303(3) 0.150(4) Uani 1 1 d .
H25 H 0.1944 0.5326 0.4234 0.179 Uiso 1 1 calc R
C26 C 0.2600(4) 0.4957(5) 0.4480(3) 0.131(3) Uani 1 1 d .
H26 H 0.2794 0.5277 0.4529 0.157 Uiso 1 1 calc R
C27 C 0.1297(5) 0.4526(5) 0.4047(2) 0.126(3) Uani 1 1 d U
H27 H 0.1169 0.4869 0.3979 0.152 Uiso 1 1 calc R
C28 C 0.1019(5) 0.4138(7) 0.3968(3) 0.161(4) Uani 1 1 d DU
H28 H 0.1136 0.3789 0.4031 0.193 Uiso 1 1 calc R
C30 C 0.5521(3) 0.4500(3) 0.46587(17) 0.086(2) Uani 1 1 d .
H30A H 0.5370 0.4719 0.4474 0.104 Uiso 1 1 calc R
H30B H 0.5770 0.4728 0.4789 0.104 Uiso 1 1 calc R
C31 C 0.6277(3) 0.4144(3) 0.43401(19) 0.090(2) Uani 1 1 d .
C32 C 0.6450(3) 0.4646(3) 0.4255(2) 0.099(2) Uani 1 1 d .
H32 H 0.6236 0.4953 0.4303 0.119 Uiso 1 1 calc R
C33 C 0.6963(4) 0.4705(3) 0.4090(3) 0.120(3) Uani 1 1 d .
H33 H 0.7091 0.5055 0.4040 0.144 Uiso 1 1 calc R
C34 C 0.7266(4) 0.4271(4) 0.4005(2) 0.105(3) Uani 1 1 d .
C35 C 0.7043(4) 0.3733(3) 0.4050(2) 0.115(3) Uani 1 1 d .
H35 H 0.7216 0.3426 0.3958 0.138 Uiso 1 1 calc R
C36 C 0.6563(4) 0.3682(4) 0.4234(3) 0.125(3) Uani 1 1 d .
H36 H 0.6430 0.3334 0.4288 0.150 Uiso 1 1 calc R
C37 C 0.7821(3) 0.4352(4) 0.3851(2) 0.104(3) Uani 1 1 d .
H37 H 0.7928 0.4712 0.3807 0.125 Uiso 1 1 calc R
C38 C 0.8163(3) 0.3972(4) 0.3773(2) 0.106(3) Uani 1 1 d .
H38 H 0.8047 0.3612 0.3807 0.128 Uiso 1 1 calc R
O1 O 0.5314(3) 0.5126(4) 0.80341(18) 0.142(3) Uani 1 1 d .
O2 O 0.5173(3) 0.6054(4) 0.79512(16) 0.144(3) Uani 1 1 d .
O1W O 0.5157(6) 0.7219(6) 0.8299(4) 0.146(5) Uiso 0.50 1 d P
O2W O 0.5537(9) 0.4323(10) 0.8501(5) 0.213(8) Uiso 0.50 1 d P
O7 O 0.4701(2) 0.4509(2) 0.59582(11) 0.0951(15) Uani 1 1 d .
O9 O 0.5804(2) 0.4037(2) 0.45260(13) 0.1000(16) Uani 1 1 d .
O8 O 0.3292(3) 0.4489(3) 0.47505(17) 0.1244(19) Uani 1 1 d .
C39 C 0.8740(3) 0.4050(4) 0.3632(2) 0.091(2) Uani 1 1 d .
O5 O 0.9018(2) 0.3662(3) 0.35758(13) 0.1034(16) Uani 1 1 d .
O6 O 0.8866(3) 0.4555(4) 0.3604(2) 0.160(3) Uani 1 1 d .
O3 O 0.0330(3) 0.3668(6) 0.3671(2) 0.198(4) Uani 1 1 d .
O4 O 0.0286(4) 0.4620(5) 0.3723(2) 0.190(4) Uani 1 1 d .
C29 C 0.0478(5) 0.4192(8) 0.3768(3) 0.147(4) Uani 1 1 d DU

loop_
_atom_site_aniso_label
_atom_site_aniso_U_11
_atom_site_aniso_U_22
_atom_site_aniso_U_33
_atom_site_aniso_U_23
_atom_site_aniso_U_13
_atom_site_aniso_U_12
Zn1 0.0707(7) 0.2079(14) 0.1098(8) -0.0243(7) -0.0099(5) 0.0267(7)
Zn2 0.1492(12) 0.1707(13) 0.1184(9) 0.0249(7) -0.0226(7) -0.0718(9)
C1 0.082(6) 0.213(15) 0.104(8) -0.034(8) -0.008(5) 0.003(8)
C2 0.106(7) 0.217(13) 0.077(6) 0.013(6) -0.005(5) 0.020(8)
C3 0.100(7) 0.161(9) 0.088(6) 0.005(6) 0.006(5) 0.007(6)
C4 0.085(5) 0.139(8) 0.076(5) 0.007(5) -0.002(4) 0.009(5)
C5 0.109(6) 0.110(7) 0.081(5) 0.020(4) -0.008(4) 0.016(5)
C6 0.125(7) 0.108(6) 0.082(5) 0.025(4) -0.010(4) 0.010(5)
C7 0.077(5) 0.122(7) 0.075(5) 0.014(4) 0.019(3) 0.002(5)
C8 0.111(6) 0.097(6) 0.077(5) 0.007(4) 0.008(4) 0.017(5)
C9 0.074(5) 0.122(7) 0.094(6) -0.005(5) 0.006(4) 0.005(4)
C10 0.086(5) 0.089(5) 0.076(4) 0.017(4) 0.012(3) 0.012(4)
C11 0.084(5) 0.080(5) 0.082(4) 0.013(3) 0.004(4) 0.008(4)
C12 0.073(5) 0.076(4) 0.087(5) 0.006(3) 0.022(3) -0.001(3)
C13 0.053(4) 0.087(5) 0.106(5) -0.006(4) 0.011(4) 0.006(3)
C14 0.109(6) 0.084(5) 0.081(4) 0.003(4) 0.011(4) 0.006(4)
C15 0.066(4) 0.094(5) 0.069(4) -0.002(3) 0.008(3) 0.003(4)
C16 0.066(4) 0.078(4) 0.094(5) 0.007(3) 0.013(3) 0.012(3)
C17 0.074(5) 0.119(6) 0.098(5) 0.009(4) -0.003(4) 0.003(4)
C18 0.069(5) 0.102(6) 0.125(6) 0.012(4) 0.025(4) -0.009(4)
C19 0.103(6) 0.163(8) 0.065(4) 0.002(4) -0.001(4) 0.020(5)
C20 0.094(5) 0.068(5) 0.106(5) 0.003(4) 0.001(4) 0.010(4)
C21 0.049(4) 0.098(6) 0.131(6) -0.007(5) -0.035(4) -0.003(4)
C22 0.111(8) 0.126(8) 0.202(11) -0.045(8) -0.059(8) 0.009(6)
C23 0.142(11) 0.153(12) 0.179(11) -0.060(9) -0.050(8) -0.008(9)
C24 0.099(7) 0.122(8) 0.119(7) -0.004(6) -0.022(5) 0.000(7)
C25 0.099(8) 0.156(11) 0.194(11) 0.027(9) -0.018(7) 0.016(8)
C26 0.077(6) 0.137(9) 0.179(9) 0.004(7) -0.040(6) -0.017(6)
C27 0.127(7) 0.132(7) 0.120(6) -0.004(5) 0.007(5) -0.009(6)
C28 0.150(8) 0.186(8) 0.146(7) -0.016(7) -0.009(6) -0.013(7)
C30 0.082(5) 0.093(5) 0.085(4) 0.003(4) 0.023(4) 0.018(4)
C31 0.070(5) 0.090(6) 0.109(5) 0.016(4) 0.013(4) 0.006(4)
C32 0.077(5) 0.087(6) 0.133(6) 0.033(5) 0.032(4) 0.028(4)
C33 0.113(7) 0.068(5) 0.179(9) 0.037(5) 0.045(6) 0.018(5)
C34 0.105(6) 0.099(6) 0.112(6) 0.024(4) 0.030(5) 0.014(5)
C35 0.098(6) 0.080(6) 0.167(8) 0.011(5) 0.061(6) 0.012(5)
C36 0.094(6) 0.083(6) 0.199(10) 0.023(6) 0.063(6) 0.015(5)
C37 0.098(6) 0.090(5) 0.125(6) 0.016(4) 0.056(5) 0.026(5)
C38 0.089(6) 0.119(7) 0.111(6) 0.013(5) 0.011(5) -0.019(5)
O1 0.142(6) 0.187(8) 0.099(4) -0.006(4) -0.027(4) -0.004(5)
O2 0.149(6) 0.199(8) 0.085(4) -0.020(5) -0.024(4) 0.042(6)
O7 0.110(4) 0.108(4) 0.068(3) 0.011(2) -0.003(2) 0.012(3)
O9 0.084(3) 0.088(3) 0.128(4) 0.007(3) 0.044(3) 0.010(3)
O8 0.105(4) 0.121(5) 0.147(5) -0.008(4) -0.006(4) -0.004(4)
C39 0.083(6) 0.090(6) 0.099(5) 0.008(4) 0.015(4) 0.004(5)
O5 0.075(3) 0.115(4) 0.120(4) -0.015(3) 0.022(3) 0.001(3)
O6 0.131(6) 0.136(6) 0.214(8) 0.013(5) 0.084(5) 0.001(5)
O3 0.120(6) 0.331(15) 0.142(6) -0.013(7) -0.036(5) -0.006(7)
O4 0.167(8) 0.254(12) 0.149(7) 0.014(7) -0.045(5) 0.069(8)
C29 0.139(8) 0.172(8) 0.130(7) 0.004(7) -0.009(6) -0.008(7)

loop_
_atom_type_symbol
_atom_type_description
_atom_type_scat_dispersion_real
_atom_type_scat_dispersion_imag
_atom_type_scat_source
C C 0.0033 0.0016 'International Tables Vol C Tables 4.2.6.8 and 6.1.1.4'
H H 0.0000 0.0000 'International Tables Vol C Tables 4.2.6.8 and 6.1.1.4'
N N 0.0061 0.0033 'International Tables Vol C Tables 4.2.6.8 and 6.1.1.4'
O O 0.0106 0.0060 'International Tables Vol C Tables 4.2.6.8 and 6.1.1.4'
Zn Zn 0.2839 1.4301 'International Tables Vol C Tables 4.2.6.8 and 6.1.1.4'

loop_
_geom_angle_atom_site_label_1
_geom_angle_atom_site_label_2
_geom_angle_atom_site_label_3
_geom_angle
_geom_angle_site_symmetry_1
_geom_angle_site_symmetry_3
O3 Zn1 O5 120.9(3) 6 6_655
O3 Zn1 O2 115.3(4) 6 .
O5 Zn1 O2 115.9(3) 6_655 .
O3 Zn1 O1W 93.2(6) 6 .
O5 Zn1 O1W 102.9(5) 6_655 .
O2 Zn1 O1W 102.3(5) . .
O2W Zn2 O1 94.7(7) . .
O2W Zn2 O6 113.4(8) . 6_655
O1 Zn2 O6 106.5(4) . 6_655
O2W Zn2 O4 118.4(8) . 6
O1 Zn2 O4 101.1(4) . 6
O6 Zn2 O4 117.9(4) 6_655 6
O2 C1 O1 129.8(10) . .
O2 C1 C2 115.5(13) . .
O1 C1 C2 114.6(12) . .
C3 C2 C1 125.5(12) . .
C3 C2 H2 117.2 . .
C1 C2 H2 117.2 . .
C2 C3 C4 129.0(10) . .
C2 C3 H3 115.5 . .
C4 C3 H3 115.5 . .
C5 C4 C9 116.2(7) . .
C5 C4 C3 121.6(9) . .
C9 C4 C3 121.9(10) . .
C4 C5 C6 124.7(8) . .
C4 C5 H5 117.6 . .
C6 C5 H5 117.6 . .
C5 C6 C7 117.2(9) . .
C5 C6 H6 121.4 . .
C7 C6 H6 121.4 . .
C8 C7 O7 116.1(7) . .
C8 C7 C6 121.2(8) . .
O7 C7 C6 122.7(8) . .
C7 C8 C9 118.2(8) . .
C7 C8 H8 120.9 . .
C9 C8 H8 120.9 . .
C4 C9 C8 122.1(8) . .
C4 C9 H9 118.9 . .
C8 C9 H9 118.9 . .
O7 C10 C11 106.3(5) . .
O7 C10 H10A 110.5 . .
C11 C10 H10A 110.5 . .
O7 C10 H10B 110.5 . .
C11 C10 H10B 110.5 . .
H10A C10 H10B 108.7 . .
C16 C11 C12 119.9(6) . .
C16 C11 C10 119.7(6) . .
C12 C11 C10 120.2(6) . .
C13 C12 C11 120.6(6) . .
C13 C12 C18 119.3(7) . .
C11 C12 C18 120.1(6) . .
C12 C13 C14 120.1(7) . .
C12 C13 C20 121.1(6) . .
C14 C13 C20 118.8(7) . .
C13 C14 C15 120.5(7) . .
C13 C14 C19 120.5(7) . .
C15 C14 C19 119.0(7) . .
C16 C15 C14 118.6(6) . .
C16 C15 C30 121.3(6) . .
C14 C15 C30 120.1(6) . .
C11 C16 C15 120.1(6) . .
C11 C16 C17 121.2(6) . .
C15 C16 C17 118.7(6) . .
C16 C17 H17A 109.5 . .
C16 C17 H17B 109.5 . .
H17A C17 H17B 109.5 . .
C16 C17 H17C 109.5 . .
H17A C17 H17C 109.5 . .
H17B C17 H17C 109.5 . .
C12 C18 H18A 109.5 . .
C12 C18 H18B 109.5 . .
H18A C18 H18B 109.5 . .
C12 C18 H18C 109.5 . .
H18A C18 H18C 109.5 . .
H18B C18 H18C 109.5 . .
C14 C19 H19A 109.5 . .
C14 C19 H19B 109.5 . .
H19A C19 H19B 109.5 . .
C14 C19 H19C 109.5 . .
H19A C19 H19C 109.5 . .
H19B C19 H19C 109.5 . .
O8 C20 C13 106.3(6) . .
O8 C20 H20A 110.5 . .
C13 C20 H20A 110.5 . .
O8 C20 H20B 110.5 . .
C13 C20 H20B 110.5 . .
H20A C20 H20B 108.7 . .
C22 C21 C26 119.3(8) . .
C22 C21 O8 124.2(9) . .
C26 C21 O8 116.6(8) . .
C21 C22 C23 118.8(11) . .
C21 C22 H22 120.6 . .
C23 C22 H22 120.6 . .
C24 C23 C22 124.6(12) . .
C24 C23 H23 117.7 . .
C22 C23 H23 117.7 . .
C23 C24 C25 119.1(10) . .
C23 C24 C27 120.6(12) . .
C25 C24 C27 120.1(11) . .
C24 C25 C26 117.6(11) . .
C24 C25 H25 121.2 . .
C26 C25 H25 121.2 . .
C21 C26 C25 120.6(10) . .
C21 C26 H26 119.7 . .
C25 C26 H26 119.7 . .
C28 C27 C24 127.7(12) . .
C28 C27 H27 116.2 . .
C24 C27 H27 116.2 . .
C27 C28 C29 123.2(15) . .
C27 C28 H28 118.4 . .
C29 C28 H28 118.4 . .
O9 C30 C15 107.7(6) . .
O9 C30 H30A 110.2 . .
C15 C30 H30A 110.2 . .
O9 C30 H30B 110.2 . .
C15 C30 H30B 110.2 . .
H30A C30 H30B 108.5 . .
C32 C31 C36 120.5(7) . .
C32 C31 O9 124.5(7) . .
C36 C31 O9 115.0(7) . .
C31 C32 C33 119.2(7) . .
C31 C32 H32 120.4 . .
C33 C32 H32 120.4 . .
C34 C33 C32 121.6(8) . .
C34 C33 H33 119.2 . .
C32 C33 H33 119.2 . .
C33 C34 C35 119.0(8) . .
C33 C34 C37 119.9(8) . .
C35 C34 C37 121.1(8) . .
C36 C35 C34 118.0(8) . .
C36 C35 H35 121.0 . .
C34 C35 H35 121.0 . .
C35 C36 C31 120.7(8) . .
C35 C36 H36 119.7 . .
C31 C36 H36 119.7 . .
C38 C37 C34 126.0(8) . .
C38 C37 H37 117.0 . .
C34 C37 H37 117.0 . .
C37 C38 C39 126.6(9) . .
C37 C38 H38 116.7 . .
C39 C38 H38 116.7 . .
C1 O1 Zn2 129.1(8) . .
C1 O2 Zn1 129.9(8) . .
O1W O1W Zn1 155.9(14) 2_665 .
C7 O7 C10 121.2(6) . .
C31 O9 C30 116.5(6) . .
C21 O8 C20 115.1(6) . .
O5 C39 O6 128.1(8) . .
O5 C39 C38 119.8(8) . .
O6 C39 C38 112.1(8) . .
C39 O5 Zn1 129.2(6) . 6_654
C39 O6 Zn2 134.1(7) . 6_654
C29 O3 Zn1 114.9(9) . 6_554
C29 O4 Zn2 137.5(11) . 6_554
O4 C29 O3 133.2(13) . .
O4 C29 C28 120.1(15) . .
O3 C29 C28 106.6(12) . .

loop_
_geom_bond_atom_site_label_1
_geom_bond_atom_site_label_2
_geom_bond_distance
_geom_bond_site_symmetry_2
Zn1 O3 1.813(8) 6
Zn1 O5 1.880(5) 6_655
Zn1 O2 1.918(7) .
Zn1 O1W 2.119(14) .
Zn2 O2W 1.79(2) .
Zn2 O1 1.923(7) .
Zn2 O6 1.941(8) 6_655
Zn2 O4 2.130(8) 6
C1 O2 1.242(14) .
C1 O1 1.304(15) .
C1 C2 1.539(14) .
C2 C3 1.311(13) .
C2 H2 0.9300 .
C3 C4 1.424(12) .
C3 H3 0.9300 .
C4 C5 1.319(11) .
C4 C9 1.393(11) .
C5 C6 1.383(11) .
C5 H5 0.9300 .
C6 C7 1.394(10) .
C6 H6 0.9300 .
C7 C8 1.340(11) .
C7 O7 1.383(9) .
C8 C9 1.399(10) .
C8 H8 0.9300 .
C9 H9 0.9300 .
C10 O7 1.417(9) .
C10 C11 1.498(9) .
C10 H10A 0.9700 .
C10 H10B 0.9700 .
C11 C16 1.393(9) .
C11 C12 1.405(10) .
C12 C13 1.372(10) .
C12 C18 1.539(9) .
C13 C14 1.393(10) .
C13 C20 1.503(10) .
C14 C15 1.417(10) .
C14 C19 1.558(10) .
C15 C16 1.412(9) .
C15 C30 1.476(9) .
C16 C17 1.497(10) .
C17 H17A 0.9600 .
C17 H17B 0.9600 .
C17 H17C 0.9600 .
C18 H18A 0.9600 .
C18 H18B 0.9600 .
C18 H18C 0.9600 .
C19 H19A 0.9600 .
C19 H19B 0.9600 .
C19 H19C 0.9600 .
C20 O8 1.472(9) .
C20 H20A 0.9700 .
C20 H20B 0.9700 .
C21 C22 1.301(12) .
C21 C26 1.312(12) .
C21 O8 1.383(8) .
C22 C23 1.372(15) .
C22 H22 0.9300 .
C23 C24 1.252(15) .
C23 H23 0.9300 .
C24 C25 1.330(14) .
C24 C27 1.492(14) .
C25 C26 1.429(14) .
C25 H25 0.9300 .
C26 H26 0.9300 .
C27 C28 1.203(14) .
C27 H27 0.9300 .
C28 C29 1.538(9) .
C28 H28 0.9300 .
C30 O9 1.420(8) .
C30 H30A 0.9700 .
C30 H30B 0.9700 .
C31 C32 1.336(10) .
C31 C36 1.387(11) .
C31 O9 1.388(8) .
C32 C33 1.411(11) .
C32 H32 0.9300 .
C33 C34 1.333(11) .
C33 H33 0.9300 .
C34 C35 1.428(12) .
C34 C37 1.492(11) .
C35 C36 1.379(11) .
C35 H35 0.9300 .
C36 H36 0.9300 .
C37 C38 1.281(11) .
C37 H37 0.9300 .
C38 C39 1.521(11) .
C38 H38 0.9300 .
O1W O1W 1.57(3) 2_665
C39 O5 1.185(9) .
C39 O6 1.270(10) .
O5 Zn1 1.880(5) 6_654
O6 Zn2 1.941(8) 6_654
O3 C29 1.377(16) .
O3 Zn1 1.813(8) 6_554
O4 C29 1.156(15) .
O4 Zn2 2.130(8) 6_554

loop_
_geom_torsion_atom_site_label_1
_geom_torsion_atom_site_label_2
_geom_torsion_atom_site_label_3
_geom_torsion_atom_site_label_4
_geom_torsion
_geom_torsion_site_symmetry_1
_geom_torsion_site_symmetry_4
O2 C1 C2 C3 -176.6(11) . .
O1 C1 C2 C3 1.4(15) . .
C1 C2 C3 C4 179.1(9) . .
C2 C3 C4 C5 171.5(10) . .
C2 C3 C4 C9 -2.4(15) . .
C9 C4 C5 C6 -2.5(13) . .
C3 C4 C5 C6 -176.8(8) . .
C4 C5 C6 C7 0.2(14) . .
C5 C6 C7 C8 -0.6(12) . .
C5 C6 C7 O7 -178.9(7) . .
O7 C7 C8 C9 -178.3(7) . .
C6 C7 C8 C9 3.2(12) . .
C5 C4 C9 C8 5.3(12) . .
C3 C4 C9 C8 179.5(8) . .
C7 C8 C9 C4 -5.7(12) . .
O7 C10 C11 C16 90.2(8) . .
O7 C10 C11 C12 -84.3(8) . .
C16 C11 C12 C13 5.4(11) . .
C10 C11 C12 C13 179.9(7) . .
C16 C11 C12 C18 -176.2(6) . .
C10 C11 C12 C18 -1.7(10) . .
C11 C12 C13 C14 -6.3(11) . .
C18 C12 C13 C14 175.2(7) . .
C11 C12 C13 C20 173.0(6) . .
C18 C12 C13 C20 -5.4(10) . .
C12 C13 C14 C15 2.7(11) . .
C20 C13 C14 C15 -176.6(6) . .
C12 C13 C14 C19 -177.1(7) . .
C20 C13 C14 C19 3.5(10) . .
C13 C14 C15 C16 1.8(10) . .
C19 C14 C15 C16 -178.4(7) . .
C13 C14 C15 C30 -175.6(6) . .
C19 C14 C15 C30 4.3(10) . .
C12 C11 C16 C15 -0.8(10) . .
C10 C11 C16 C15 -175.3(6) . .
C12 C11 C16 C17 -177.9(6) . .
C10 C11 C16 C17 7.5(10) . .
C14 C15 C16 C11 -2.7(10) . .
C30 C15 C16 C11 174.6(6) . .
C14 C15 C16 C17 174.5(7) . .
C30 C15 C16 C17 -8.2(10) . .
C12 C13 C20 O8 99.2(8) . .
C14 C13 C20 O8 -81.5(8) . .
C26 C21 C22 C23 -3.6(18) . .
O8 C21 C22 C23 177.1(10) . .
C21 C22 C23 C24 2(2) . .
C22 C23 C24 C25 1(2) . .
C22 C23 C24 C27 176.4(11) . .
C23 C24 C25 C26 -2.5(18) . .
C27 C24 C25 C26 -177.6(10) . .
C22 C21 C26 C25 2.4(17) . .
O8 C21 C26 C25 -178.3(9) . .
C24 C25 C26 C21 0.7(17) . .
C23 C24 C27 C28 3.6(19) . .
C25 C24 C27 C28 178.7(13) . .
C24 C27 C28 C29 179.5(10) . .
C16 C15 C30 O9 89.5(8) . .
C14 C15 C30 O9 -93.2(8) . .
C36 C31 C32 C33 -7.5(14) . .
O9 C31 C32 C33 174.6(8) . .
C31 C32 C33 C34 3.0(15) . .
C32 C33 C34 C35 6.4(15) . .
C32 C33 C34 C37 -176.2(9) . .
C33 C34 C35 C36 -11.1(15) . .
C37 C34 C35 C36 171.5(10) . .
C34 C35 C36 C31 6.8(16) . .
C32 C31 C36 C35 2.6(15) . .
O9 C31 C36 C35 -179.4(9) . .
C33 C34 C37 C38 176.3(10) . .
C35 C34 C37 C38 -6.4(15) . .
C34 C37 C38 C39 -176.9(8) . .
O2 C1 O1 Zn2 0.5(17) . .
C2 C1 O1 Zn2 -177.2(6) . .
O2W Zn2 O1 C1 179.3(11) . .
O6 Zn2 O1 C1 -64.6(9) 6_655 .
O4 Zn2 O1 C1 59.1(10) 6 .
O1 C1 O2 Zn1 0.7(18) . .
C2 C1 O2 Zn1 178.3(6) . .
O3 Zn1 O2 C1 -82.5(11) 6 .
O5 Zn1 O2 C1 66.9(10) 6_655 .
O1W Zn1 O2 C1 178.0(10) . .
O3 Zn1 O1W O1W -12.8(19) 6 2_665
O5 Zn1 O1W O1W -135.4(18) 6_655 2_665
O2 Zn1 O1W O1W 104.0(18) . 2_665
C8 C7 O7 C10 175.8(7) . .
C6 C7 O7 C10 -5.7(10) . .
C11 C10 O7 C7 -173.3(6) . .
C32 C31 O9 C30 -6.2(11) . .
C36 C31 O9 C30 175.8(8) . .
C15 C30 O9 C31 -173.4(6) . .
C22 C21 O8 C20 9.8(13) . .
C26 C21 O8 C20 -169.5(8) . .
C13 C20 O8 C21 173.1(6) . .
C37 C38 C39 O5 178.9(9) . .
C37 C38 C39 O6 1.9(13) . .
O6 C39 O5 Zn1 -4.8(14) . 6_654
C38 C39 O5 Zn1 178.7(5) . 6_654
O5 C39 O6 Zn2 -8.1(16) . 6_654
C38 C39 O6 Zn2 168.6(7) . 6_654
Zn2 O4 C29 O3 8(3) 6_554 .
Zn2 O4 C29 C28 -173.4(8) 6_554 .
Zn1 O3 C29 O4 4(2) 6_554 .
Zn1 O3 C29 C28 -174.5(7) 6_554 .
C27 C28 C29 O4 -10(2) . .
C27 C28 C29 O3 169.3(12) . .

loop_
_platon_squeeze_void_nr
_platon_squeeze_void_average_x
_platon_squeeze_void_average_y
_platon_squeeze_void_average_z
_platon_squeeze_void_volume
_platon_squeeze_void_count_electrons
1 0.000 0.250 0.125 424.9 16.2
2 0.000 0.750 -0.125 424.9 13.0
3 -0.055 0.736 0.265 8830.6 79.1
4 0.127 0.416 0.149 7.9 0.2
5 0.127 0.916 0.851 7.7 0.4
6 0.166 0.123 0.101 7.1 0.3
7 0.166 0.623 0.899 7.3 0.1
8 0.338 0.372 0.399 8.8 0.6
9 0.338 0.872 0.601 8.6 0.8
10 0.378 0.088 0.351 8.2 0.8
11 0.501 0.250 0.375 421.8 12.8
12 0.500 0.750 0.625 423.5 16.0
13 0.373 0.584 0.649 6.8 0.4
14 0.627 0.416 0.351 7.8 0.5
15 0.627 0.916 0.649 7.9 0.2
16 0.666 0.123 0.399 7.3 0.1
17 0.666 0.623 0.601 7.1 0.3
18 0.834 0.377 0.101 7.2 0.7
19 0.834 0.877 0.899 7.4 0.6
20 0.873 0.084 0.149 6.8 0.4
21 0.873 0.584 0.851 6.5 0.7
